data_7031494
loop_
_publ_author_name
'Glinyanaya, Nataliya V.'
'Saberov, Vagiz Sh'
'Korotkikh, Nikolai I.'
'Cowley, Alan H.'
'Butorac, Rachel R.'
'Evans, Daniel A.'
'Pekhtereva, Tatyana M.'
'Popov, Anatolii F.'
'Shvaika, Oles P.'

_publ_section_title
;
 Syntheses of sterically shielded stable carbenes of the 1,2,4-triazole
 series and their corresponding palladium complexes: efficient catalysts
 for chloroarene hydrodechlorination.
;
_journal_issue 43
_journal_name_full 'Dalton transactions (Cambridge, England : 2003)'
_journal_page_first 16227
_journal_page_last 16237
_journal_paper_doi 10.1039/c4dt01353k
_journal_volume 43
_journal_year 2014
_chemical_formula_moiety 'C24 H31 N3'
_chemical_formula_sum 'C24 H31 N3'
_chemical_formula_weight 361.52
_chemical_name_systematic
;
 ?
;
_space_group_IT_number 14
_symmetry_cell_setting monoclinic
_symmetry_space_group_name_Hall '-P 2ybc'
_symmetry_space_group_name_H-M 'P 1 21/c 1'
_atom_sites_solution_hydrogens geom
_atom_sites_solution_primary direct
_atom_sites_solution_secondary difmap
_audit_creation_method SHELXL-97
_cell_angle_alpha 90.00
_cell_angle_beta 90.960(5)
_cell_angle_gamma 90.00
_cell_formula_units_Z 4
_cell_length_a 13.988(5)
_cell_length_b 10.458(4)
_cell_length_c 15.065(5)
_cell_measurement_reflns_used 6777
_cell_measurement_temperature 153(2)
_cell_measurement_theta_max 31.7995
_cell_measurement_theta_min 1.9474
_cell_volume 2203.5(14)
_computing_cell_refinement 'CrystalClear (Rigaku Inc., 2008)'
_computing_data_collection 'CrystalClear (Rigaku Inc., 2008)'
_computing_data_reduction 'CrystalClear (Rigaku Inc., 2008)'
_computing_molecular_graphics 'XP SHELXTL/PC, Siemens Analytical'
_computing_structure_refinement 'XL SHELXTL/PC, Siemens Analytical'
_computing_structure_solution
;

SIR97 - Altomare A., Burla M.C., Camalli M., Cascarano G.L., Giacovazzo C., 
Guagliardi A., Moliterni A.G.G., Polidori G.,Spagna R.
;
_diffrn_ambient_temperature 153(2)
_diffrn_measured_fraction_theta_full 0.998
_diffrn_measured_fraction_theta_max 0.998
_diffrn_measurement_device_type 'Rigaku SCX-Mini Mercury CCD'
_diffrn_measurement_method \w-scans
_diffrn_radiation_monochromator graphite
_diffrn_radiation_source 'fine-focus sealed tube'
_diffrn_radiation_type MoK\a
_diffrn_radiation_wavelength 0.71069
_diffrn_reflns_av_R_equivalents 0.0804
_diffrn_reflns_av_sigmaI/netI 0.0531
_diffrn_reflns_limit_h_max 18
_diffrn_reflns_limit_h_min -18
_diffrn_reflns_limit_k_max 13
_diffrn_reflns_limit_k_min -13
_diffrn_reflns_limit_l_max 19
_diffrn_reflns_limit_l_min -19
_diffrn_reflns_number 22884
_diffrn_reflns_theta_full 27.49
_diffrn_reflns_theta_max 27.49
_diffrn_reflns_theta_min 2.37
_exptl_absorpt_coefficient_mu 0.064
_exptl_absorpt_correction_T_max 0.9860
_exptl_absorpt_correction_T_min 0.9741
_exptl_absorpt_correction_type multi-scan
_exptl_absorpt_process_details
;
Abscor. T. Higashi. (2001). Rigaku Corp. Tokyo, Japan
;
_exptl_crystal_colour Colorless
_exptl_crystal_density_diffrn 1.090
_exptl_crystal_density_method 'not measured'
_exptl_crystal_description Prism
_exptl_crystal_F_000 784
_exptl_crystal_size_max 0.41
_exptl_crystal_size_mid 0.35
_exptl_crystal_size_min 0.22
_refine_diff_density_max 0.267
_refine_diff_density_min -0.236
_refine_diff_density_rms 0.045
_refine_ls_extinction_method none
_refine_ls_goodness_of_fit_ref 1.075
_refine_ls_hydrogen_treatment constr
_refine_ls_matrix_type full
_refine_ls_number_parameters 251
_refine_ls_number_reflns 5057
_refine_ls_number_restraints 0
_refine_ls_restrained_S_all 1.075
_refine_ls_R_factor_all 0.0587
_refine_ls_R_factor_gt 0.0494
_refine_ls_shift/su_max 0.000
_refine_ls_shift/su_mean 0.000
_refine_ls_structure_factor_coef Fsqd
_refine_ls_weighting_details 'calc w=1/[\s^2^(Fo^2^)+(0.0679P)^2^+0.0915P] where P=(Fo^2^+2Fc^2^)/3'
_refine_ls_weighting_scheme calc
_refine_ls_wR_factor_gt 0.1326
_refine_ls_wR_factor_ref 0.1407
_reflns_number_gt 4160
_reflns_number_total 5057
_reflns_threshold_expression >2sigma(I)
_cod_data_source_file c4dt01353k2.cif
_cod_data_source_block shelxl
_cod_depositor_comments
;
The following automatic conversions were performed:

'_symmetry_cell_setting' value 'Monoclinic' changed to 'monoclinic'
according to
/usr/data/users/saulius/crontab/automatic-downloads/rss-feeds/RSC/lib/dictionaries/cif_core.dic
dictionary named 'cif_core.dic' version 2.4.2 from
2011-04-26.

'_exptl_absorpt_correction_type' value 'Multi-scan'
changed to 'multi-scan' according to
/usr/data/users/saulius/crontab/automatic-downloads/rss-feeds/RSC/lib/dictionaries/cif_core.dic
dictionary named 'cif_core.dic' version 2.4.2 from 2011-04-26.

Automatic conversion script
Id: cif_fix_values 2281 2013-09-26 08:29:07Z andrius 

 Adding full bibliography for 7031492--7031495.cif.
;
_cod_original_sg_symbol_H-M P21/c
_cod_database_code 7031494

loop_
_symmetry_equiv_pos_as_xyz
'x, y, z'
'-x, y+1/2, -z+1/2'
'-x, -y, -z'
'x, -y-1/2, z-1/2'

loop_
_atom_site_label
_atom_site_type_symbol
_atom_site_fract_x
_atom_site_fract_y
_atom_site_fract_z
_atom_site_U_iso_or_equiv
_atom_site_adp_type
_atom_site_occupancy
_atom_site_symmetry_multiplicity
_atom_site_calc_flag
_atom_site_refinement_flags
C1 C 0.68984(8) 0.02389(11) 0.67918(7) 0.0234(2) Uani 1 1 d .
C2 C 0.79792(7) 0.18587(10) 0.66946(7) 0.0204(2) Uani 1 1 d .
C3 C 0.66371(7) 0.20998(10) 0.77868(7) 0.0208(2) Uani 1 1 d .
C4 C 0.58210(8) 0.28260(11) 0.75798(7) 0.0255(3) Uani 1 1 d .
C5 C 0.53748(8) 0.34681(11) 0.82755(8) 0.0285(3) Uani 1 1 d .
H5 H 0.4817 0.3961 0.8157 0.034 Uiso 1 1 calc R
C6 C 0.57380(9) 0.33920(12) 0.91337(8) 0.0321(3) Uani 1 1 d .
H6 H 0.5430 0.3838 0.9598 0.038 Uiso 1 1 calc R
C7 C 0.65451(9) 0.26716(12) 0.93206(8) 0.0294(3) Uani 1 1 d .
H7 H 0.6787 0.2634 0.9913 0.035 Uiso 1 1 calc R
C8 C 0.70116(8) 0.19970(10) 0.86522(7) 0.0225(2) Uani 1 1 d .
C9 C 0.54144(10) 0.29419(14) 0.66410(8) 0.0379(3) Uani 1 1 d .
H9 H 0.5847 0.2469 0.6234 0.046 Uiso 1 1 calc R
C10 C 0.53641(13) 0.43311(18) 0.63332(11) 0.0608(5) Uani 1 1 d .
H10A H 0.4910 0.4801 0.6699 0.091 Uiso 1 1 calc R
H10B H 0.5152 0.4361 0.5710 0.091 Uiso 1 1 calc R
H10C H 0.5998 0.4723 0.6392 0.091 Uiso 1 1 calc R
C11 C 0.44253(13) 0.23280(18) 0.65752(12) 0.0613(5) Uani 1 1 d .
H11A H 0.4466 0.1436 0.6771 0.092 Uiso 1 1 calc R
H11B H 0.4193 0.2359 0.5958 0.092 Uiso 1 1 calc R
H11C H 0.3983 0.2795 0.6955 0.092 Uiso 1 1 calc R
C12 C 0.78913(8) 0.11982(11) 0.88844(7) 0.0259(3) Uani 1 1 d .
H12 H 0.8108 0.0771 0.8329 0.031 Uiso 1 1 calc R
C13 C 0.87129(9) 0.20344(13) 0.92357(8) 0.0336(3) Uani 1 1 d .
H13A H 0.8888 0.2657 0.8781 0.050 Uiso 1 1 calc R
H13B H 0.9266 0.1494 0.9381 0.050 Uiso 1 1 calc R
H13C H 0.8510 0.2487 0.9770 0.050 Uiso 1 1 calc R
C14 C 0.76430(11) 0.01514(14) 0.95556(10) 0.0444(4) Uani 1 1 d .
H14A H 0.7405 0.0546 1.0099 0.067 Uiso 1 1 calc R
H14B H 0.8216 -0.0353 0.9697 0.067 Uiso 1 1 calc R
H14C H 0.7149 -0.0408 0.9300 0.067 Uiso 1 1 calc R
C15 C 0.85191(8) 0.30542(10) 0.68540(7) 0.0223(2) Uani 1 1 d .
C16 C 0.94806(9) 0.30666(12) 0.66050(8) 0.0299(3) Uani 1 1 d .
H16 H 0.9753 0.2332 0.6338 0.036 Uiso 1 1 calc R
C17 C 1.00339(10) 0.41488(13) 0.67480(9) 0.0402(3) Uani 1 1 d .
H17 H 1.0685 0.4150 0.6579 0.048 Uiso 1 1 calc R
C18 C 0.96471(11) 0.52249(13) 0.71332(9) 0.0421(3) Uani 1 1 d .
H18 H 1.0032 0.5961 0.7234 0.050 Uiso 1 1 calc R
C19 C 0.86960(11) 0.52247(12) 0.73722(9) 0.0392(3) Uani 1 1 d .
H19 H 0.8428 0.5965 0.7635 0.047 Uiso 1 1 calc R
C20 C 0.81292(9) 0.41464(11) 0.72301(8) 0.0308(3) Uani 1 1 d .
H20 H 0.7475 0.4157 0.7390 0.037 Uiso 1 1 calc R
C21 C 0.78013(8) -0.11867(11) 0.57171(8) 0.0271(3) Uani 1 1 d .
C22 C 0.70374(11) -0.21610(13) 0.59354(11) 0.0479(4) Uani 1 1 d .
H22A H 0.7049 -0.2328 0.6576 0.072 Uiso 1 1 calc R
H22B H 0.7161 -0.2958 0.5615 0.072 Uiso 1 1 calc R
H22C H 0.6409 -0.1827 0.5757 0.072 Uiso 1 1 calc R
C23 C 0.77731(13) -0.08560(15) 0.47319(9) 0.0512(4) Uani 1 1 d .
H23A H 0.7146 -0.0496 0.4573 0.077 Uiso 1 1 calc R
H23B H 0.7882 -0.1631 0.4383 0.077 Uiso 1 1 calc R
H23C H 0.8273 -0.0228 0.4606 0.077 Uiso 1 1 calc R
C24 C 0.87862(10) -0.16870(14) 0.59872(12) 0.0490(4) Uani 1 1 d .
H24A H 0.9273 -0.1053 0.5834 0.074 Uiso 1 1 calc R
H24B H 0.8912 -0.2488 0.5672 0.074 Uiso 1 1 calc R
H24C H 0.8808 -0.1842 0.6629 0.074 Uiso 1 1 calc R
N1 N 0.71402(6) 0.14540(8) 0.70826(6) 0.0201(2) Uani 1 1 d .
N2 N 0.82911(6) 0.09695(9) 0.61562(6) 0.0231(2) Uani 1 1 d .
N3 N 0.76211(6) 0.00044(8) 0.62327(6) 0.0223(2) Uani 1 1 d .

loop_
_atom_site_aniso_label
_atom_site_aniso_U_11
_atom_site_aniso_U_22
_atom_site_aniso_U_33
_atom_site_aniso_U_23
_atom_site_aniso_U_13
_atom_site_aniso_U_12
C1 0.0215(5) 0.0230(6) 0.0257(5) -0.0029(4) 0.0014(4) -0.0007(4)
C2 0.0204(5) 0.0206(5) 0.0202(5) 0.0015(4) 0.0005(4) 0.0003(4)
C3 0.0198(5) 0.0198(5) 0.0229(5) -0.0020(4) 0.0048(4) -0.0011(4)
C4 0.0230(6) 0.0266(6) 0.0270(6) 0.0001(4) 0.0023(4) 0.0020(4)
C5 0.0230(6) 0.0293(6) 0.0334(6) -0.0022(5) 0.0044(5) 0.0053(5)
C6 0.0294(6) 0.0373(7) 0.0298(6) -0.0085(5) 0.0076(5) 0.0044(5)
C7 0.0290(6) 0.0365(7) 0.0228(6) -0.0037(5) 0.0029(4) 0.0019(5)
C8 0.0212(5) 0.0218(5) 0.0246(6) 0.0001(4) 0.0024(4) -0.0020(4)
C9 0.0350(7) 0.0512(8) 0.0276(6) -0.0025(5) -0.0013(5) 0.0179(6)
C10 0.0620(11) 0.0710(12) 0.0492(9) 0.0278(8) -0.0072(8) 0.0046(9)
C11 0.0622(11) 0.0646(11) 0.0561(10) -0.0024(8) -0.0317(8) -0.0031(9)
C12 0.0263(6) 0.0284(6) 0.0230(5) 0.0004(4) 0.0008(4) 0.0039(5)
C13 0.0263(6) 0.0428(7) 0.0315(6) -0.0045(5) -0.0029(5) 0.0039(5)
C14 0.0431(8) 0.0421(8) 0.0480(8) 0.0174(6) 0.0025(6) 0.0048(6)
C15 0.0265(6) 0.0208(5) 0.0197(5) 0.0032(4) 0.0004(4) -0.0036(4)
C16 0.0286(6) 0.0285(6) 0.0328(6) 0.0002(5) 0.0032(5) -0.0054(5)
C17 0.0336(7) 0.0406(8) 0.0466(8) 0.0002(6) 0.0035(6) -0.0155(6)
C18 0.0518(9) 0.0335(7) 0.0409(8) -0.0023(6) 0.0033(6) -0.0216(6)
C19 0.0580(9) 0.0229(6) 0.0369(7) -0.0035(5) 0.0092(6) -0.0089(6)
C20 0.0370(7) 0.0237(6) 0.0318(6) 0.0003(5) 0.0077(5) -0.0042(5)
C21 0.0284(6) 0.0217(5) 0.0313(6) -0.0077(4) 0.0039(5) 0.0014(4)
C22 0.0476(9) 0.0317(7) 0.0649(10) -0.0221(6) 0.0191(7) -0.0121(6)
C23 0.0844(12) 0.0376(8) 0.0316(7) -0.0125(6) 0.0028(7) 0.0048(7)
C24 0.0395(8) 0.0320(7) 0.0752(11) -0.0163(7) -0.0103(7) 0.0115(6)
N1 0.0184(4) 0.0206(5) 0.0212(4) -0.0022(3) 0.0025(3) -0.0011(3)
N2 0.0226(5) 0.0218(5) 0.0250(5) -0.0011(4) 0.0034(4) -0.0023(4)
N3 0.0207(5) 0.0202(5) 0.0261(5) -0.0038(3) 0.0023(4) -0.0021(3)

loop_
_atom_type_symbol
_atom_type_description
_atom_type_scat_dispersion_real
_atom_type_scat_dispersion_imag
_atom_type_scat_source
C C 0.0033 0.0016 'International Tables Vol C Tables 4.2.6.8 and 6.1.1.4'
H H 0.0000 0.0000 'International Tables Vol C Tables 4.2.6.8 and 6.1.1.4'
N N 0.0061 0.0033 'International Tables Vol C Tables 4.2.6.8 and 6.1.1.4'

loop_
_geom_angle_atom_site_label_1
_geom_angle_atom_site_label_2
_geom_angle_atom_site_label_3
_geom_angle
N3 C1 N1 100.53(9)
N2 C2 N1 109.67(9)
N2 C2 C15 121.68(10)
N1 C2 C15 128.59(10)
C8 C3 C4 122.62(10)
C8 C3 N1 117.81(9)
C4 C3 N1 119.54(10)
C5 C4 C3 117.70(11)
C5 C4 C9 119.57(10)
C3 C4 C9 122.73(10)
C6 C5 C4 120.70(11)
C6 C5 H5 119.7
C4 C5 H5 119.7
C7 C6 C5 120.51(11)
C7 C6 H6 119.7
C5 C6 H6 119.7
C6 C7 C8 121.14(11)
C6 C7 H7 119.4
C8 C7 H7 119.4
C7 C8 C3 117.33(10)
C7 C8 C12 119.72(10)
C3 C8 C12 122.95(9)
C4 C9 C10 111.91(12)
C4 C9 C11 110.56(12)
C10 C9 C11 110.09(13)
C4 C9 H9 108.1
C10 C9 H9 108.1
C11 C9 H9 108.0
C9 C10 H10A 109.5
C9 C10 H10B 109.5
H10A C10 H10B 109.5
C9 C10 H10C 109.5
H10A C10 H10C 109.5
H10B C10 H10C 109.5
C9 C11 H11A 109.5
C9 C11 H11B 109.5
H11A C11 H11B 109.5
C9 C11 H11C 109.5
H11A C11 H11C 109.5
H11B C11 H11C 109.5
C8 C12 C13 111.40(10)
C8 C12 C14 110.60(10)
C13 C12 C14 110.90(11)
C8 C12 H12 107.9
C13 C12 H12 107.9
C14 C12 H12 107.9
C12 C13 H13A 109.5
C12 C13 H13B 109.5
H13A C13 H13B 109.5
C12 C13 H13C 109.5
H13A C13 H13C 109.5
H13B C13 H13C 109.5
C12 C14 H14A 109.5
C12 C14 H14B 109.5
H14A C14 H14B 109.5
C12 C14 H14C 109.5
H14A C14 H14C 109.5
H14B C14 H14C 109.5
C20 C15 C16 119.06(10)
C20 C15 C2 123.93(11)
C16 C15 C2 117.01(10)
C17 C16 C15 120.10(12)
C17 C16 H16 119.9
C15 C16 H16 119.9
C18 C17 C16 120.61(13)
C18 C17 H17 119.7
C16 C17 H17 119.7
C17 C18 C19 119.63(12)
C17 C18 H18 120.2
C19 C18 H18 120.2
C18 C19 C20 120.48(12)
C18 C19 H19 119.8
C20 C19 H19 119.8
C15 C20 C19 120.10(12)
C15 C20 H20 119.9
C19 C20 H20 119.9
N3 C21 C22 108.80(9)
N3 C21 C24 107.92(10)
C22 C21 C24 110.42(12)
N3 C21 C23 108.41(10)
C22 C21 C23 110.91(12)
C24 C21 C23 110.29(12)
C21 C22 H22A 109.5
C21 C22 H22B 109.5
H22A C22 H22B 109.5
C21 C22 H22C 109.5
H22A C22 H22C 109.5
H22B C22 H22C 109.5
C21 C23 H23A 109.5
C21 C23 H23B 109.5
H23A C23 H23B 109.5
C21 C23 H23C 109.5
H23A C23 H23C 109.5
H23B C23 H23C 109.5
C21 C24 H24A 109.5
C21 C24 H24B 109.5
H24A C24 H24B 109.5
C21 C24 H24C 109.5
H24A C24 H24C 109.5
H24B C24 H24C 109.5
C1 N1 C2 110.55(9)
C1 N1 C3 122.70(9)
C2 N1 C3 126.24(9)
C2 N2 N3 103.45(9)
C1 N3 N2 115.80(9)
C1 N3 C21 127.72(9)
N2 N3 C21 116.44(9)

loop_
_geom_bond_atom_site_label_1
_geom_bond_atom_site_label_2
_geom_bond_distance
C1 N3 1.3491(14)
C1 N1 1.3843(15)
C2 N2 1.3134(14)
C2 N1 1.3860(14)
C2 C15 1.4781(15)
C3 C8 1.4011(16)
C3 C4 1.4018(16)
C3 N1 1.4498(13)
C4 C5 1.4004(16)
C4 C9 1.5204(17)
C5 C6 1.3834(18)
C5 H5 0.9500
C6 C7 1.3824(17)
C6 H6 0.9500
C7 C8 1.3997(16)
C7 H7 0.9500
C8 C12 1.5232(15)
C9 C10 1.526(2)
C9 C11 1.527(2)
C9 H9 1.0000
C10 H10A 0.9800
C10 H10B 0.9800
C10 H10C 0.9800
C11 H11A 0.9800
C11 H11B 0.9800
C11 H11C 0.9800
C12 C13 1.5314(17)
C12 C14 1.5340(17)
C12 H12 1.0000
C13 H13A 0.9800
C13 H13B 0.9800
C13 H13C 0.9800
C14 H14A 0.9800
C14 H14B 0.9800
C14 H14C 0.9800
C15 C20 1.3905(16)
C15 C16 1.4024(17)
C16 C17 1.3859(17)
C16 H16 0.9500
C17 C18 1.381(2)
C17 H17 0.9500
C18 C19 1.384(2)
C18 H18 0.9500
C19 C20 1.3930(17)
C19 H19 0.9500
C20 H20 0.9500
C21 N3 1.4917(14)
C21 C22 1.5165(18)
C21 C24 1.5227(18)
C21 C23 1.5239(19)
C22 H22A 0.9800
C22 H22B 0.9800
C22 H22C 0.9800
C23 H23A 0.9800
C23 H23B 0.9800
C23 H23C 0.9800
C24 H24A 0.9800
C24 H24B 0.9800
C24 H24C 0.9800
N2 N3 1.3834(13)

loop_
_geom_torsion_atom_site_label_1
_geom_torsion_atom_site_label_2
_geom_torsion_atom_site_label_3
_geom_torsion_atom_site_label_4
_geom_torsion
C8 C3 C4 C5 0.12(17)
N1 C3 C4 C5 -177.95(10)
C8 C3 C4 C9 179.85(11)
N1 C3 C4 C9 1.78(17)
C3 C4 C5 C6 0.60(17)
C9 C4 C5 C6 -179.13(12)
C4 C5 C6 C7 -0.48(19)
C5 C6 C7 C8 -0.38(19)
C6 C7 C8 C3 1.06(17)
C6 C7 C8 C12 -179.16(11)
C4 C3 C8 C7 -0.93(16)
N1 C3 C8 C7 177.17(10)
C4 C3 C8 C12 179.30(10)
N1 C3 C8 C12 -2.60(15)
C5 C4 C9 C10 57.63(16)
C3 C4 C9 C10 -122.10(14)
C5 C4 C9 C11 -65.48(16)
C3 C4 C9 C11 114.80(14)
C7 C8 C12 C13 -63.48(14)
C3 C8 C12 C13 116.29(12)
C7 C8 C12 C14 60.34(14)
C3 C8 C12 C14 -119.89(12)
N2 C2 C15 C20 163.43(11)
N1 C2 C15 C20 -19.92(18)
N2 C2 C15 C16 -16.50(15)
N1 C2 C15 C16 160.14(11)
C20 C15 C16 C17 1.08(18)
C2 C15 C16 C17 -178.98(11)
C15 C16 C17 C18 -0.2(2)
C16 C17 C18 C19 -0.5(2)
C17 C18 C19 C20 0.3(2)
C16 C15 C20 C19 -1.31(18)
C2 C15 C20 C19 178.76(11)
C18 C19 C20 C15 0.7(2)
N3 C1 N1 C2 -0.54(11)
N3 C1 N1 C3 -172.78(9)
N2 C2 N1 C1 0.68(12)
C15 C2 N1 C1 -176.28(10)
N2 C2 N1 C3 172.59(9)
C15 C2 N1 C3 -4.38(17)
C8 C3 N1 C1 94.44(12)
C4 C3 N1 C1 -87.40(13)
C8 C3 N1 C2 -76.54(13)
C4 C3 N1 C2 101.62(13)
N1 C2 N2 N3 -0.48(11)
C15 C2 N2 N3 176.74(9)
N1 C1 N3 N2 0.25(12)
N1 C1 N3 C21 177.70(10)
C2 N2 N3 C1 0.14(12)
C2 N2 N3 C21 -177.61(9)
C22 C21 N3 C1 -1.51(16)
C24 C21 N3 C1 -121.34(13)
C23 C21 N3 C1 119.20(13)
C22 C21 N3 N2 175.92(11)
C24 C21 N3 N2 56.09(13)
C23 C21 N3 N2 -63.37(13)
